data_4114144
loop_
_publ_author_name
'Theodore A. Betley'
'Jonas C. Peters'

_publ_section_title
;
 Dinitrogen Chemistry from Trigonally Coordinated Iron and Cobalt
 Platforms
;
_journal_name_full 'Journal of the American Chemical Society'
_journal_page_first 10782
_journal_page_last 10783
_journal_paper_doi 10.1021/ja036687f
_journal_volume 125
_journal_year 2003
_chemical_formula_sum 'C86 H170 B2 Fe2 N2 Na O8 P6'
_chemical_formula_weight 1702.36
_chemical_name_systematic
; 
 ? 
;
_space_group_IT_number 2
_symmetry_cell_setting triclinic
_symmetry_space_group_name_Hall '-P 1'
_symmetry_space_group_name_H-M 'P -1'
_atom_sites_solution_hydrogens geom
_atom_sites_solution_primary direct
_atom_sites_solution_secondary difmap
_audit_creation_method SHELXL-97
_cell_angle_alpha 80.981(2)
_cell_angle_beta 85.696(2)
_cell_angle_gamma 71.417(2)
_cell_formula_units_Z 1
_cell_length_a 11.7243(11)
_cell_length_b 14.5838(14)
_cell_length_c 15.0066(14)
_cell_measurement_reflns_used 4100
_cell_measurement_temperature 96(2)
_cell_measurement_theta_max 25.95
_cell_measurement_theta_min 2.16
_cell_volume 2401.2(4)
_computing_cell_refinement 'Bruker SMART'
_computing_data_collection 'Bruker SMART'
_computing_data_reduction 'Bruker SAINT'
_computing_molecular_graphics 'Bruker SHELXTL'
_computing_publication_material 'Bruker SHELXTL'
_computing_structure_refinement 'SHELXL-97 (Sheldrick, 1997)'
_computing_structure_solution 'SHELXS-97 (Sheldrick, 1990)'
_diffrn_ambient_temperature 96(2)
_diffrn_measured_fraction_theta_full 0.916
_diffrn_measured_fraction_theta_max 0.916
_diffrn_measurement_device_type 'CCD area detector'
_diffrn_measurement_method 'phi and omega scans'
_diffrn_radiation_monochromator graphite
_diffrn_radiation_source 'fine-focus sealed tube'
_diffrn_radiation_type MoK\a
_diffrn_radiation_wavelength 0.71073
_diffrn_reflns_av_R_equivalents 0.0951
_diffrn_reflns_av_sigmaI/netI 0.1030
_diffrn_reflns_limit_h_max 15
_diffrn_reflns_limit_h_min -15
_diffrn_reflns_limit_k_max 19
_diffrn_reflns_limit_k_min -19
_diffrn_reflns_limit_l_max 20
_diffrn_reflns_limit_l_min -20
_diffrn_reflns_number 50209
_diffrn_reflns_theta_full 28.54
_diffrn_reflns_theta_max 28.54
_diffrn_reflns_theta_min 1.49
_exptl_absorpt_coefficient_mu 0.457
_exptl_absorpt_correction_type none
_exptl_crystal_colour opaque
_exptl_crystal_density_diffrn 1.177
_exptl_crystal_density_meas 0
_exptl_crystal_description block
_exptl_crystal_F_000 927
_exptl_crystal_size_max 0.26
_exptl_crystal_size_mid 0.23
_exptl_crystal_size_min 0.23
_refine_diff_density_max 0.970
_refine_diff_density_min -0.883
_refine_diff_density_rms 0.087
_refine_ls_extinction_method none
_refine_ls_goodness_of_fit_ref 1.553
_refine_ls_hydrogen_treatment mixed
_refine_ls_matrix_type full
_refine_ls_number_parameters 517
_refine_ls_number_reflns 11199
_refine_ls_number_restraints 0
_refine_ls_restrained_S_all 1.553
_refine_ls_R_factor_all 0.1338
_refine_ls_R_factor_gt 0.0609
_refine_ls_shift/su_max 0.143
_refine_ls_shift/su_mean 0.005
_refine_ls_structure_factor_coef Fsqd
_refine_ls_weighting_details 'calc w=1/[\s^2^(Fo^2^)+(0.0200P)^2^+0.0000P] where P=(Fo^2^+2Fc^2^)/3'
_refine_ls_weighting_scheme calc
_refine_ls_wR_factor_gt 0.1131
_refine_ls_wR_factor_ref 0.1240
_reflns_number_gt 6182
_reflns_number_total 11199
_reflns_threshold_expression >2sigma(I)
_cod_data_source_file ja036687fsi20030714_062459_1.cif
_cod_data_source_block tab38
_cod_original_formula_sum 'C43 H85 B Fe N Na0.50 O4 P3'
_cod_depositor_comments
;

2023-09-06
Z value and formula fixed to values more according to usual
chemical conventions.                 miguel
;
_cod_original_formula_weight 851.18
_cod_original_formula_units_Z 2
_cod_database_code 4114144

loop_
_symmetry_equiv_pos_as_xyz
'x, y, z'
'-x, -y, -z'

loop_
_atom_site_label
_atom_site_type_symbol
_atom_site_fract_x
_atom_site_fract_y
_atom_site_fract_z
_atom_site_U_iso_or_equiv
_atom_site_adp_type
_atom_site_occupancy
_atom_site_symmetry_multiplicity
_atom_site_calc_flag
_atom_site_refinement_flags
_atom_site_disorder_assembly
_atom_site_disorder_group
Fe1 Fe 0.85629(4) 0.62931(4) 0.56789(3) 0.02398(15) Uani 1 1 d . . .
P1 P 0.88270(8) 0.78034(7) 0.54954(6) 0.0262(2) Uani 1 1 d . B .
P2 P 0.87471(8) 0.59721(6) 0.72057(6) 0.0224(2) Uani 1 1 d . . .
P3 P 0.65033(8) 0.67995(7) 0.56640(6) 0.0257(2) Uani 1 1 d . . .
N1 N 0.9649(2) 0.53226(18) 0.51568(17) 0.0228(7) Uani 1 1 d . . .
B1 B 0.6979(3) 0.7965(3) 0.7000(3) 0.0221(9) Uani 1 1 d . . .
C1 C 0.6159(3) 0.8824(2) 0.7572(2) 0.0213(8) Uani 1 1 d . . .
C2 C 0.5621(3) 0.9769(2) 0.7148(2) 0.0293(9) Uani 1 1 d . . .
H2 H 0.5750 0.9910 0.6516 0.035 Uiso 1 1 calc R . .
C3 C 0.4908(3) 1.0515(3) 0.7601(2) 0.0315(9) Uani 1 1 d . . .
H3 H 0.4551 1.1146 0.7277 0.038 Uiso 1 1 calc R . .
C4 C 0.4713(3) 1.0349(3) 0.8513(2) 0.0309(9) Uani 1 1 d . . .
H4 H 0.4239 1.0863 0.8830 0.037 Uiso 1 1 calc R . .
C5 C 0.5219(3) 0.9418(3) 0.8966(2) 0.0319(9) Uani 1 1 d . . .
H5 H 0.5090 0.9288 0.9599 0.038 Uiso 1 1 calc R . .
C6 C 0.5914(3) 0.8675(2) 0.8498(2) 0.0238(8) Uani 1 1 d . . .
H6 H 0.6235 0.8038 0.8821 0.029 Uiso 1 1 calc R . .
C7 C 0.8077(3) 0.8367(2) 0.6478(2) 0.0245(8) Uani 1 1 d . . .
H7A H 0.8698 0.8274 0.6926 0.029 Uiso 1 1 calc R . .
H7B H 0.7735 0.9079 0.6285 0.029 Uiso 1 1 calc R . .
C8 C 0.7567(3) 0.6939(2) 0.7691(2) 0.0220(8) Uani 1 1 d . . .
H8A H 0.6908 0.6675 0.7932 0.026 Uiso 1 1 calc R . .
H8B H 0.7905 0.7102 0.8209 0.026 Uiso 1 1 calc R . .
C9 C 0.6015(3) 0.7840(2) 0.6298(2) 0.0241(8) Uani 1 1 d . . .
H9A H 0.5779 0.8443 0.5856 0.029 Uiso 1 1 calc R . .
H9B H 0.5281 0.7804 0.6654 0.029 Uiso 1 1 calc R . .
C10 C 0.8366(4) 0.8290(3) 0.3642(2) 0.0469(11) Uani 1 1 d . B .
H10A H 0.7794 0.8701 0.3186 0.070 Uiso 1 1 calc R . .
H10B H 0.8342 0.7617 0.3706 0.070 Uiso 1 1 calc R . .
H10C H 0.9180 0.8303 0.3453 0.070 Uiso 1 1 calc R . .
C11 C 0.8028(4) 0.8675(3) 0.4538(3) 0.0481(11) Uani 1 1 d . . .
H11 H 0.7162 0.8718 0.4649 0.058 Uiso 1 1 calc R A 1
C12A C 0.8050(9) 0.9742(5) 0.4463(5) 0.047(2) Uani 0.710(15) 1 d P B 1
H12A H 0.8861 0.9766 0.4279 0.070 Uiso 0.710(15) 1 calc PR B 1
H12B H 0.7827 0.9974 0.5049 0.070 Uiso 0.710(15) 1 calc PR B 1
H12C H 0.7475 1.0159 0.4012 0.070 Uiso 0.710(15) 1 calc PR B 1
C12B C 0.737(2) 0.9579(17) 0.4486(13) 0.066(7) Uani 0.290(15) 1 d P B 2
H12D H 0.7869 1.0002 0.4288 0.099 Uiso 0.290(15) 1 calc PR B 2
H12E H 0.7001 0.9712 0.5079 0.099 Uiso 0.290(15) 1 calc PR B 2
H12F H 0.6735 0.9709 0.4049 0.099 Uiso 0.290(15) 1 calc PR B 2
C13 C 1.1174(3) 0.7219(3) 0.4794(3) 0.0474(11) Uani 1 1 d . B .
H13A H 1.1959 0.7331 0.4706 0.071 Uiso 1 1 calc R . .
H13B H 1.0815 0.7300 0.4206 0.071 Uiso 1 1 calc R . .
H13C H 1.1280 0.6555 0.5102 0.071 Uiso 1 1 calc R . .
C14 C 1.0355(3) 0.7947(3) 0.5361(3) 0.0558(13) Uani 1 1 d . . .
H14 H 1.0213 0.8580 0.4949 0.067 Uiso 1 1 calc R B 1
C15A C 1.0933(7) 0.8103(8) 0.6105(6) 0.055(3) Uani 0.710(15) 1 d P B 1
H15A H 1.1133 0.7512 0.6551 0.082 Uiso 0.710(15) 1 calc PR B 1
H15B H 1.0389 0.8650 0.6385 0.082 Uiso 0.710(15) 1 calc PR B 1
H15C H 1.1671 0.8254 0.5889 0.082 Uiso 0.710(15) 1 calc PR B 1
C15B C 1.0656(13) 0.8683(13) 0.5628(14) 0.035(5) Uani 0.290(15) 1 d P B 2
H15D H 1.1513 0.8459 0.5767 0.053 Uiso 0.290(15) 1 calc PR B 2
H15E H 1.0176 0.8885 0.6168 0.053 Uiso 0.290(15) 1 calc PR B 2
H15F H 1.0496 0.9239 0.5143 0.053 Uiso 0.290(15) 1 calc PR B 2
C16 C 1.1270(3) 0.5389(3) 0.7196(3) 0.0401(10) Uani 1 1 d . . .
H16A H 1.1982 0.5550 0.7332 0.060 Uiso 1 1 calc R . .
H16B H 1.1166 0.5506 0.6541 0.060 Uiso 1 1 calc R . .
H16C H 1.1375 0.4699 0.7419 0.060 Uiso 1 1 calc R . .
C17 C 1.0159(3) 0.6027(2) 0.7654(2) 0.0276(8) Uani 1 1 d . . .
H17 H 1.0165 0.6713 0.7453 0.033 Uiso 1 1 calc R . .
C18 C 1.0310(3) 0.5860(3) 0.8680(2) 0.0385(10) Uani 1 1 d . . .
H18A H 1.0478 0.5164 0.8907 0.058 Uiso 1 1 calc R . .
H18B H 0.9569 0.6237 0.8970 0.058 Uiso 1 1 calc R . .
H18C H 1.0981 0.6074 0.8819 0.058 Uiso 1 1 calc R . .
C19 C 0.9081(4) 0.3984(3) 0.7278(3) 0.0570(13) Uani 1 1 d . . .
H19A H 0.9960 0.3746 0.7316 0.085 Uiso 1 1 calc R . .
H19B H 0.8859 0.4204 0.6645 0.085 Uiso 1 1 calc R . .
H19C H 0.8752 0.3455 0.7524 0.085 Uiso 1 1 calc R . .
C20 C 0.8599(4) 0.4790(3) 0.7791(3) 0.0555(13) Uani 1 1 d . . .
H20 H 0.7755 0.4935 0.7596 0.067 Uiso 1 1 calc R . .
C21 C 0.8280(4) 0.4669(3) 0.8746(3) 0.0624(14) Uani 1 1 d . . .
H21A H 0.7786 0.4232 0.8863 0.094 Uiso 1 1 calc R . .
H21B H 0.7826 0.5307 0.8924 0.094 Uiso 1 1 calc R . .
H21C H 0.9015 0.4388 0.9096 0.094 Uiso 1 1 calc R . .
C22 C 0.6261(3) 0.4937(3) 0.5938(3) 0.0436(11) Uani 1 1 d . . .
H22A H 0.6003 0.4447 0.6353 0.065 Uiso 1 1 calc R . .
H22B H 0.7143 0.4736 0.5899 0.065 Uiso 1 1 calc R . .
H22C H 0.5945 0.4994 0.5339 0.065 Uiso 1 1 calc R . .
C23 C 0.5786(3) 0.5916(3) 0.6284(3) 0.0341(9) Uani 1 1 d . . .
H23 H 0.6081 0.5790 0.6914 0.041 Uiso 1 1 calc R . .
C24 C 0.4414(3) 0.6224(3) 0.6385(3) 0.0577(13) Uani 1 1 d . . .
H24A H 0.4068 0.6247 0.5805 0.087 Uiso 1 1 calc R . .
H24B H 0.4116 0.6872 0.6579 0.087 Uiso 1 1 calc R . .
H24C H 0.4178 0.5751 0.6838 0.087 Uiso 1 1 calc R . .
C25 C 0.6219(4) 0.6606(3) 0.3863(2) 0.0484(11) Uani 1 1 d . . .
H25A H 0.5868 0.6071 0.3985 0.073 Uiso 1 1 calc R . .
H25B H 0.7098 0.6338 0.3886 0.073 Uiso 1 1 calc R . .
H25C H 0.5990 0.6968 0.3262 0.073 Uiso 1 1 calc R . .
C26 C 0.5766(3) 0.7275(3) 0.4554(2) 0.0504(12) Uani 1 1 d . . .
H26 H 0.6120 0.7809 0.4321 0.060 Uiso 1 1 calc R . .
C27 C 0.4451(3) 0.7822(3) 0.4542(3) 0.0470(11) Uani 1 1 d . . .
H27A H 0.4248 0.8215 0.3950 0.070 Uiso 1 1 calc R . .
H27B H 0.4250 0.8251 0.5010 0.070 Uiso 1 1 calc R . .
H27C H 0.3991 0.7358 0.4658 0.070 Uiso 1 1 calc R . .
Na1 Na 0.0000 1.0000 0.0000 0.0273(5) Uani 1 2 d S . .
O1 O 0.1380(2) 0.89520(17) -0.09084(16) 0.0389(7) Uani 1 1 d . . .
C28 C 0.2303(5) 0.9235(4) -0.1428(4) 0.093(2) Uani 1 1 d . . .
H28A H 0.2910 0.9278 -0.1026 0.112 Uiso 1 1 calc R . .
H28B H 0.1960 0.9884 -0.1788 0.112 Uiso 1 1 calc R . .
C29 C 0.2867(4) 0.8502(3) -0.2028(3) 0.0590(13) Uani 1 1 d . . .
H29A H 0.2528 0.8714 -0.2639 0.071 Uiso 1 1 calc R . .
H29B H 0.3749 0.8374 -0.2077 0.071 Uiso 1 1 calc R . .
C30 C 0.2569(6) 0.7646(4) -0.1584(4) 0.120(3) Uani 1 1 d . . .
H30A H 0.2426 0.7274 -0.2039 0.144 Uiso 1 1 calc R . .
H30B H 0.3241 0.7214 -0.1205 0.144 Uiso 1 1 calc R . .
C31 C 0.1493(4) 0.7978(3) -0.1031(3) 0.0511(12) Uani 1 1 d . . .
H31A H 0.0779 0.7963 -0.1334 0.061 Uiso 1 1 calc R . .
H31B H 0.1564 0.7554 -0.0441 0.061 Uiso 1 1 calc R . .
O2 O -0.0894(2) 0.87737(17) 0.03843(16) 0.0363(6) Uani 1 1 d . . .
C32 C -0.1823(4) 0.8640(3) -0.0109(3) 0.0475(11) Uani 1 1 d . . .
H32A H -0.1538 0.8535 -0.0733 0.057 Uiso 1 1 calc R . .
H32B H -0.2547 0.9223 -0.0133 0.057 Uiso 1 1 calc R . .
C33 C -0.2112(4) 0.7749(3) 0.0392(3) 0.0457(11) Uani 1 1 d . . .
H33A H -0.2986 0.7840 0.0391 0.055 Uiso 1 1 calc R . .
H33B H -0.1666 0.7154 0.0122 0.055 Uiso 1 1 calc R . .
C34 C -0.1698(3) 0.7691(3) 0.1337(3) 0.0406(10) Uani 1 1 d . . .
H34A H -0.1478 0.7014 0.1655 0.049 Uiso 1 1 calc R . .
H34B H -0.2326 0.8123 0.1696 0.049 Uiso 1 1 calc R . .
C35 C -0.0608(3) 0.8043(3) 0.1155(3) 0.0440(11) Uani 1 1 d . . .
H35A H -0.0458 0.8320 0.1679 0.053 Uiso 1 1 calc R . .
H35B H 0.0117 0.7499 0.1030 0.053 Uiso 1 1 calc R . .
O3 O 0.1262(2) 0.94125(19) 0.12661(16) 0.0449(7) Uani 1 1 d . . .
C36 C 0.1129(5) 0.9790(4) 0.2098(3) 0.096(2) Uani 1 1 d . . .
H36A H 0.1390 1.0381 0.2018 0.115 Uiso 1 1 calc R . .
H36B H 0.0272 0.9978 0.2299 0.115 Uiso 1 1 calc R . .
C37 C 0.1825(5) 0.9081(4) 0.2753(3) 0.0790(16) Uani 1 1 d . . .
H37A H 0.1299 0.8836 0.3210 0.095 Uiso 1 1 calc R . .
H37B H 0.2324 0.9364 0.3061 0.095 Uiso 1 1 calc R . .
C38 C 0.2609(4) 0.8271(3) 0.2279(3) 0.0550(13) Uani 1 1 d . . .
H38A H 0.2396 0.7664 0.2470 0.066 Uiso 1 1 calc R . .
H38B H 0.3468 0.8142 0.2403 0.066 Uiso 1 1 calc R . .
C39 C 0.2365(4) 0.8634(3) 0.1298(3) 0.0553(12) Uani 1 1 d . . .
H39A H 0.3024 0.8869 0.1003 0.066 Uiso 1 1 calc R . .
H39B H 0.2296 0.8105 0.0986 0.066 Uiso 1 1 calc R . .
O4 O 0.4213(5) 0.6361(4) 0.0671(5) 0.184(2) Uani 1 1 d . . .
C40 C 0.5206(7) 0.6684(7) 0.0429(9) 0.304(9) Uani 1 1 d . . .
H40A H 0.5294 0.6798 -0.0237 0.365 Uiso 1 1 calc R . .
H40B H 0.5087 0.7309 0.0659 0.365 Uiso 1 1 calc R . .
C41 C 0.6168(7) 0.6038(5) 0.0761(8) 0.209(5) Uani 1 1 d . . .
H41A H 0.6376 0.6236 0.1313 0.251 Uiso 1 1 calc R . .
H41B H 0.6845 0.5999 0.0318 0.251 Uiso 1 1 calc R . .
C42 C 0.6006(7) 0.5144(5) 0.0967(6) 0.152(3) Uani 1 1 d . . .
H42A H 0.6575 0.4693 0.1416 0.182 Uiso 1 1 calc R . .
H42B H 0.6001 0.4828 0.0430 0.182 Uiso 1 1 calc R . .
C43 C 0.4761(7) 0.5593(8) 0.1362(5) 0.213(6) Uani 1 1 d . . .
H43A H 0.4314 0.5112 0.1486 0.256 Uiso 1 1 calc R . .
H43B H 0.4804 0.5850 0.1927 0.256 Uiso 1 1 calc R . .

loop_
_atom_site_aniso_label
_atom_site_aniso_U_11
_atom_site_aniso_U_22
_atom_site_aniso_U_33
_atom_site_aniso_U_23
_atom_site_aniso_U_13
_atom_site_aniso_U_12
Fe1 0.0236(3) 0.0239(3) 0.0210(3) -0.0105(2) 0.0036(2) 0.0000(2)
P1 0.0269(5) 0.0275(5) 0.0217(5) -0.0081(4) 0.0074(4) -0.0048(4)
P2 0.0239(5) 0.0190(5) 0.0228(5) -0.0074(4) 0.0043(4) -0.0034(4)
P3 0.0243(5) 0.0290(5) 0.0232(5) -0.0135(4) -0.0002(4) -0.0027(4)
N1 0.0247(18) 0.0244(18) 0.0200(16) -0.0065(13) 0.0046(13) -0.0080(13)
B1 0.022(2) 0.022(2) 0.020(2) -0.0096(17) 0.0031(17) -0.0024(17)
C1 0.0175(18) 0.026(2) 0.0228(19) -0.0095(16) 0.0030(15) -0.0077(15)
C2 0.034(2) 0.026(2) 0.024(2) -0.0054(16) 0.0058(17) -0.0039(17)
C3 0.028(2) 0.026(2) 0.035(2) -0.0109(17) 0.0024(17) 0.0012(17)
C4 0.025(2) 0.030(2) 0.034(2) -0.0204(18) 0.0013(17) 0.0044(17)
C5 0.033(2) 0.040(2) 0.021(2) -0.0138(18) 0.0006(17) -0.0040(18)
C6 0.024(2) 0.0218(19) 0.0225(19) -0.0082(16) 0.0001(15) 0.0002(15)
C7 0.026(2) 0.0222(19) 0.0235(19) -0.0079(15) 0.0050(16) -0.0033(16)
C8 0.0204(19) 0.0250(19) 0.0211(19) -0.0115(15) 0.0040(15) -0.0050(15)
C9 0.0234(19) 0.0235(19) 0.0226(19) -0.0087(15) 0.0067(15) -0.0024(15)
C10 0.049(3) 0.063(3) 0.027(2) -0.008(2) 0.006(2) -0.015(2)
C11 0.064(3) 0.041(3) 0.030(2) -0.004(2) 0.005(2) -0.005(2)
C12A 0.059(6) 0.035(4) 0.046(4) 0.011(3) -0.013(4) -0.019(4)
C12B 0.059(15) 0.097(17) 0.048(11) -0.019(11) 0.009(10) -0.030(13)
C13 0.030(2) 0.057(3) 0.062(3) -0.034(2) 0.019(2) -0.017(2)
C14 0.035(3) 0.070(3) 0.078(3) -0.050(3) 0.023(2) -0.025(2)
C15A 0.047(5) 0.081(7) 0.050(5) -0.028(5) 0.018(4) -0.035(5)
C15B 0.031(8) 0.027(9) 0.045(11) 0.000(8) -0.005(7) -0.006(7)
C16 0.027(2) 0.040(2) 0.045(2) -0.005(2) 0.0026(19) -0.0015(19)
C17 0.025(2) 0.024(2) 0.029(2) -0.0040(16) 0.0007(16) -0.0023(16)
C18 0.029(2) 0.049(3) 0.037(2) -0.013(2) -0.0090(18) -0.0063(19)
C19 0.095(4) 0.025(2) 0.048(3) -0.003(2) -0.009(3) -0.014(2)
C20 0.096(4) 0.032(2) 0.043(3) -0.015(2) 0.036(3) -0.029(2)
C21 0.098(4) 0.046(3) 0.046(3) -0.004(2) 0.018(3) -0.032(3)
C22 0.038(2) 0.034(2) 0.059(3) -0.013(2) -0.003(2) -0.0090(19)
C23 0.028(2) 0.036(2) 0.042(2) -0.0160(19) -0.0027(18) -0.0089(18)
C24 0.041(3) 0.042(3) 0.095(4) -0.021(3) 0.019(3) -0.018(2)
C25 0.068(3) 0.049(3) 0.028(2) -0.015(2) -0.011(2) -0.012(2)
C26 0.039(3) 0.069(3) 0.030(2) -0.022(2) -0.0093(19) 0.010(2)
C27 0.033(2) 0.073(3) 0.032(2) -0.006(2) -0.0032(19) -0.013(2)
Na1 0.0270(11) 0.0271(11) 0.0247(11) -0.0039(9) -0.0012(9) -0.0039(9)
O1 0.0381(16) 0.0371(16) 0.0475(17) -0.0204(13) 0.0159(13) -0.0170(13)
C28 0.087(4) 0.099(4) 0.126(5) -0.073(4) 0.082(4) -0.065(4)
C29 0.045(3) 0.087(4) 0.057(3) -0.031(3) 0.020(2) -0.033(3)
C30 0.156(6) 0.054(4) 0.113(5) -0.016(3) 0.091(5) -0.002(4)
C31 0.065(3) 0.033(2) 0.053(3) -0.017(2) 0.019(2) -0.013(2)
O2 0.0388(16) 0.0385(16) 0.0315(15) 0.0015(12) -0.0077(12) -0.0134(13)
C32 0.052(3) 0.068(3) 0.031(2) -0.005(2) -0.005(2) -0.031(2)
C33 0.045(3) 0.044(3) 0.054(3) -0.026(2) 0.014(2) -0.015(2)
C34 0.037(2) 0.033(2) 0.046(3) 0.0044(19) 0.006(2) -0.0081(19)
C35 0.038(2) 0.044(3) 0.042(3) 0.008(2) -0.005(2) -0.008(2)
O3 0.0501(18) 0.0471(17) 0.0298(16) -0.0052(13) -0.0145(13) -0.0013(15)
C36 0.149(6) 0.076(4) 0.036(3) -0.017(3) -0.043(3) 0.015(4)
C37 0.078(4) 0.104(4) 0.042(3) -0.003(3) -0.016(3) -0.010(3)
C38 0.070(3) 0.043(3) 0.054(3) 0.010(2) -0.033(3) -0.023(2)
C39 0.044(3) 0.058(3) 0.050(3) 0.000(2) -0.011(2) 0.002(2)
O4 0.107(4) 0.146(5) 0.286(8) -0.006(5) -0.003(5) -0.034(4)
C40 0.063(5) 0.202(10) 0.59(2) 0.229(12) -0.039(9) -0.083(6)
C41 0.096(6) 0.070(5) 0.457(17) 0.022(8) -0.046(8) -0.037(5)
C42 0.148(8) 0.070(5) 0.223(9) -0.006(5) -0.088(7) -0.002(5)
C43 0.080(5) 0.393(15) 0.106(6) 0.166(8) -0.019(4) -0.080(7)

loop_
_atom_type_symbol
_atom_type_description
_atom_type_scat_dispersion_real
_atom_type_scat_dispersion_imag
_atom_type_scat_source
C C 0.0033 0.0016 'International Tables Vol C Tables 4.2.6.8 and 6.1.1.4'
H H 0.0000 0.0000 'International Tables Vol C Tables 4.2.6.8 and 6.1.1.4'
B B 0.0013 0.0007 'International Tables Vol C Tables 4.2.6.8 and 6.1.1.4'
N N 0.0061 0.0033 'International Tables Vol C Tables 4.2.6.8 and 6.1.1.4'
O O 0.0106 0.0060 'International Tables Vol C Tables 4.2.6.8 and 6.1.1.4'
Na Na 0.0362 0.0249 'International Tables Vol C Tables 4.2.6.8 and 6.1.1.4'
P P 0.1023 0.0942 'International Tables Vol C Tables 4.2.6.8 and 6.1.1.4'
Fe Fe 0.3463 0.8444 'International Tables Vol C Tables 4.2.6.8 and 6.1.1.4'

loop_
_geom_angle_atom_site_label_1
_geom_angle_atom_site_label_2
_geom_angle_atom_site_label_3
_geom_angle
_geom_angle_site_symmetry_1
_geom_angle_site_symmetry_3
N1 Fe1 P2 109.66(9) . .
N1 Fe1 P3 129.83(9) . .
P2 Fe1 P3 97.22(4) . .
N1 Fe1 P1 118.88(9) . .
P2 Fe1 P1 96.93(4) . .
P3 Fe1 P1 97.96(4) . .
C7 P1 C11 102.83(17) . .
C7 P1 C14 108.05(16) . .
C11 P1 C14 102.1(2) . .
C7 P1 Fe1 105.54(11) . .
C11 P1 Fe1 115.22(14) . .
C14 P1 Fe1 121.49(15) . .
C8 P2 C20 106.54(16) . .
C8 P2 C17 103.55(15) . .
C20 P2 C17 103.7(2) . .
C8 P2 Fe1 107.29(11) . .
C20 P2 Fe1 118.00(14) . .
C17 P2 Fe1 116.51(11) . .
C9 P3 C23 104.19(15) . .
C9 P3 C26 104.70(16) . .
C23 P3 C26 107.96(19) . .
C9 P3 Fe1 105.38(11) . .
C23 P3 Fe1 115.06(12) . .
C26 P3 Fe1 118.06(13) . .
N1 N1 Fe1 178.0(3) 2_766 .
C1 B1 C8 110.3(3) . .
C1 B1 C7 106.4(3) . .
C8 B1 C7 110.0(3) . .
C1 B1 C9 104.2(3) . .
C8 B1 C9 111.7(3) . .
C7 B1 C9 113.9(3) . .
C2 C1 C6 114.8(3) . .
C2 C1 B1 121.3(3) . .
C6 C1 B1 123.9(3) . .
C3 C2 C1 123.3(3) . .
C3 C2 H2 118.3 . .
C1 C2 H2 118.3 . .
C4 C3 C2 120.3(3) . .
C4 C3 H3 119.9 . .
C2 C3 H3 119.9 . .
C3 C4 C5 118.7(3) . .
C3 C4 H4 120.7 . .
C5 C4 H4 120.7 . .
C4 C5 C6 120.2(3) . .
C4 C5 H5 119.9 . .
C6 C5 H5 119.9 . .
C5 C6 C1 122.6(3) . .
C5 C6 H6 118.7 . .
C1 C6 H6 118.7 . .
B1 C7 P1 117.2(2) . .
B1 C7 H7A 108.0 . .
P1 C7 H7A 108.0 . .
B1 C7 H7B 108.0 . .
P1 C7 H7B 108.0 . .
H7A C7 H7B 107.2 . .
B1 C8 P2 116.3(2) . .
B1 C8 H8A 108.2 . .
P2 C8 H8A 108.2 . .
B1 C8 H8B 108.2 . .
P2 C8 H8B 108.2 . .
H8A C8 H8B 107.4 . .
B1 C9 P3 118.5(2) . .
B1 C9 H9A 107.7 . .
P3 C9 H9A 107.7 . .
B1 C9 H9B 107.7 . .
P3 C9 H9B 107.7 . .
H9A C9 H9B 107.1 . .
C11 C10 H10A 109.5 . .
C11 C10 H10B 109.5 . .
H10A C10 H10B 109.5 . .
C11 C10 H10C 109.5 . .
H10A C10 H10C 109.5 . .
H10B C10 H10C 109.5 . .
C12B C11 C10 115.1(9) . .
C12B C11 C12A 35.4(11) . .
C10 C11 C12A 111.0(4) . .
C12B C11 P1 131.4(9) . .
C10 C11 P1 112.8(3) . .
C12A C11 P1 116.8(4) . .
C12B C11 H11 69.9 . .
C10 C11 H11 105.0 . .
C12A C11 H11 105.0 . .
P1 C11 H11 105.0 . .
C11 C12A H12A 109.5 . .
C11 C12A H12B 109.5 . .
C11 C12A H12C 109.5 . .
C11 C12B H12D 109.5 . .
C11 C12B H12E 109.5 . .
H12D C12B H12E 109.5 . .
C11 C12B H12F 109.5 . .
H12D C12B H12F 109.5 . .
H12E C12B H12F 109.5 . .
C14 C13 H13A 109.5 . .
C14 C13 H13B 109.5 . .
H13A C13 H13B 109.5 . .
C14 C13 H13C 109.5 . .
H13A C13 H13C 109.5 . .
H13B C13 H13C 109.5 . .
C15B C14 C15A 42.0(6) . .
C15B C14 C13 123.7(7) . .
C15A C14 C13 114.0(5) . .
C15B C14 P1 124.8(7) . .
C15A C14 P1 121.2(4) . .
C13 C14 P1 111.0(3) . .
C15B C14 H14 60.7 . .
C15A C14 H14 102.6 . .
C13 C14 H14 102.6 . .
P1 C14 H14 102.6 . .
C14 C15A H15A 109.5 . .
C14 C15A H15B 109.5 . .
C14 C15A H15C 109.5 . .
C14 C15B H15D 109.5 . .
C14 C15B H15E 109.5 . .
H15D C15B H15E 109.5 . .
C14 C15B H15F 109.5 . .
H15D C15B H15F 109.5 . .
H15E C15B H15F 109.5 . .
C17 C16 H16A 109.5 . .
C17 C16 H16B 109.5 . .
H16A C16 H16B 109.5 . .
C17 C16 H16C 109.5 . .
H16A C16 H16C 109.5 . .
H16B C16 H16C 109.5 . .
C16 C17 C18 110.3(3) . .
C16 C17 P2 111.3(2) . .
C18 C17 P2 118.9(2) . .
C16 C17 H17 105.0 . .
C18 C17 H17 105.0 . .
P2 C17 H17 105.0 . .
C17 C18 H18A 109.5 . .
C17 C18 H18B 109.5 . .
H18A C18 H18B 109.5 . .
C17 C18 H18C 109.5 . .
H18A C18 H18C 109.5 . .
H18B C18 H18C 109.5 . .
C20 C19 H19A 109.5 . .
C20 C19 H19B 109.5 . .
H19A C19 H19B 109.5 . .
C20 C19 H19C 109.5 . .
H19A C19 H19C 109.5 . .
H19B C19 H19C 109.5 . .
C21 C20 C19 123.6(4) . .
C21 C20 P2 120.9(3) . .
C19 C20 P2 114.1(3) . .
C21 C20 H20 94.0 . .
C19 C20 H20 94.0 . .
P2 C20 H20 94.0 . .
C20 C21 H21A 109.5 . .
C20 C21 H21B 109.5 . .
H21A C21 H21B 109.5 . .
C20 C21 H21C 109.5 . .
H21A C21 H21C 109.5 . .
H21B C21 H21C 109.5 . .
C23 C22 H22A 109.5 . .
C23 C22 H22B 109.5 . .
H22A C22 H22B 109.5 . .
C23 C22 H22C 109.5 . .
H22A C22 H22C 109.5 . .
H22B C22 H22C 109.5 . .
C22 C23 C24 110.3(3) . .
C22 C23 P3 111.1(2) . .
C24 C23 P3 118.9(3) . .
C22 C23 H23 105.1 . .
C24 C23 H23 105.1 . .
P3 C23 H23 105.1 . .
C23 C24 H24A 109.5 . .
C23 C24 H24B 109.5 . .
H24A C24 H24B 109.5 . .
C23 C24 H24C 109.5 . .
H24A C24 H24C 109.5 . .
H24B C24 H24C 109.5 . .
C26 C25 H25A 109.5 . .
C26 C25 H25B 109.5 . .
H25A C25 H25B 109.5 . .
C26 C25 H25C 109.5 . .
H25A C25 H25C 109.5 . .
H25B C25 H25C 109.5 . .
C25 C26 C27 116.0(3) . .
C25 C26 P3 113.8(3) . .
C27 C26 P3 118.7(3) . .
C25 C26 H26 101.4 . .
C27 C26 H26 101.4 . .
P3 C26 H26 101.4 . .
C26 C27 H27A 109.5 . .
C26 C27 H27B 109.5 . .
H27A C27 H27B 109.5 . .
C26 C27 H27C 109.5 . .
H27A C27 H27C 109.5 . .
H27B C27 H27C 109.5 . .
O2 Na1 O2 180.000(1) 2_575 .
O2 Na1 O1 92.74(8) 2_575 .
O2 Na1 O1 87.26(8) . .
O2 Na1 O1 87.26(8) 2_575 2_575
O2 Na1 O1 92.74(8) . 2_575
O1 Na1 O1 180.0 . 2_575
O2 Na1 O3 88.19(9) 2_575 .
O2 Na1 O3 91.81(9) . .
O1 Na1 O3 92.49(9) . .
O1 Na1 O3 87.51(9) 2_575 .
O2 Na1 O3 91.81(9) 2_575 2_575
O2 Na1 O3 88.19(9) . 2_575
O1 Na1 O3 87.51(9) . 2_575
O1 Na1 O3 92.49(9) 2_575 2_575
O3 Na1 O3 180.00(13) . 2_575
C28 O1 C31 108.3(3) . .
C28 O1 Na1 121.8(2) . .
C31 O1 Na1 129.9(2) . .
O1 C28 C29 108.4(4) . .
O1 C28 H28A 110.0 . .
C29 C28 H28A 110.0 . .
O1 C28 H28B 110.0 . .
C29 C28 H28B 110.0 . .
H28A C28 H28B 108.4 . .
C30 C29 C28 103.0(4) . .
C30 C29 H29A 111.2 . .
C28 C29 H29A 111.2 . .
C30 C29 H29B 111.2 . .
C28 C29 H29B 111.2 . .
H29A C29 H29B 109.1 . .
C31 C30 C29 107.7(4) . .
C31 C30 H30A 110.2 . .
C29 C30 H30A 110.2 . .
C31 C30 H30B 110.2 . .
C29 C30 H30B 110.2 . .
H30A C30 H30B 108.5 . .
O1 C31 C30 106.6(4) . .
O1 C31 H31A 110.4 . .
C30 C31 H31A 110.4 . .
O1 C31 H31B 110.4 . .
C30 C31 H31B 110.4 . .
H31A C31 H31B 108.6 . .
C35 O2 C32 109.6(3) . .
C35 O2 Na1 124.8(2) . .
C32 O2 Na1 125.6(2) . .
O2 C32 C33 106.6(3) . .
O2 C32 H32A 110.4 . .
C33 C32 H32A 110.4 . .
O2 C32 H32B 110.4 . .
C33 C32 H32B 110.4 . .
H32A C32 H32B 108.6 . .
C34 C33 C32 102.8(3) . .
C34 C33 H33A 111.2 . .
C32 C33 H33A 111.2 . .
C34 C33 H33B 111.2 . .
C32 C33 H33B 111.2 . .
H33A C33 H33B 109.1 . .
C33 C34 C35 102.0(3) . .
C33 C34 H34A 111.4 . .
C35 C34 H34A 111.4 . .
C33 C34 H34B 111.4 . .
C35 C34 H34B 111.4 . .
H34A C34 H34B 109.2 . .
O2 C35 C34 105.4(3) . .
O2 C35 H35A 110.7 . .
C34 C35 H35A 110.7 . .
O2 C35 H35B 110.7 . .
C34 C35 H35B 110.7 . .
H35A C35 H35B 108.8 . .
C36 O3 C39 106.7(3) . .
C36 O3 Na1 128.2(3) . .
C39 O3 Na1 125.0(2) . .
C37 C36 O3 109.7(4) . .
C37 C36 H36A 109.7 . .
O3 C36 H36A 109.7 . .
C37 C36 H36B 109.7 . .
O3 C36 H36B 109.7 . .
H36A C36 H36B 108.2 . .
C36 C37 C38 107.3(4) . .
C36 C37 H37A 110.2 . .
C38 C37 H37A 110.2 . .
C36 C37 H37B 110.2 . .
C38 C37 H37B 110.2 . .
H37A C37 H37B 108.5 . .
C37 C38 C39 104.1(3) . .
C37 C38 H38A 110.9 . .
C39 C38 H38A 110.9 . .
C37 C38 H38B 110.9 . .
C39 C38 H38B 110.9 . .
H38A C38 H38B 108.9 . .
O3 C39 C38 106.3(3) . .
O3 C39 H39A 110.5 . .
C38 C39 H39A 110.5 . .
O3 C39 H39B 110.5 . .
C38 C39 H39B 110.5 . .
H39A C39 H39B 108.7 . .
C40 O4 C43 97.6(6) . .
C41 C40 O4 109.9(7) . .
C41 C40 H40A 109.6 . .
O4 C40 H40A 109.7 . .
C41 C40 H40B 109.8 . .
O4 C40 H40B 109.7 . .
H40A C40 H40B 108.2 . .
C40 C41 C42 111.0(8) . .
C40 C41 H41A 109.4 . .
C42 C41 H41A 109.4 . .
C40 C41 H41B 109.5 . .
C42 C41 H41B 109.5 . .
H41A C41 H41B 108.0 . .
C41 C42 C43 91.1(7) . .
C41 C42 H42A 113.5 . .
C43 C42 H42A 113.5 . .
C41 C42 H42B 113.4 . .
C43 C42 H42B 113.4 . .
H42A C42 H42B 110.8 . .
O4 C43 C42 103.0(5) . .
O4 C43 H43A 111.2 . .
C42 C43 H43A 111.2 . .
O4 C43 H43B 111.1 . .
C42 C43 H43B 111.1 . .
H43A C43 H43B 109.1 . .

loop_
_geom_bond_atom_site_label_1
_geom_bond_atom_site_label_2
_geom_bond_distance
_geom_bond_site_symmetry_2
Fe1 N1 1.813(2) .
Fe1 P2 2.2780(10) .
Fe1 P3 2.2898(10) .
Fe1 P1 2.2922(11) .
P1 C7 1.830(3) .
P1 C11 1.851(4) .
P1 C14 1.862(4) .
P2 C8 1.833(3) .
P2 C20 1.862(4) .
P2 C17 1.862(3) .
P3 C9 1.831(3) .
P3 C23 1.851(4) .
P3 C26 1.865(4) .
N1 N1 1.171(4) 2_766
B1 C1 1.636(5) .
B1 C8 1.659(5) .
B1 C7 1.674(5) .
B1 C9 1.670(5) .
C1 C2 1.390(4) .
C1 C6 1.396(4) .
C2 C3 1.383(4) .
C2 H2 0.9500 .
C3 C4 1.367(5) .
C3 H3 0.9500 .
C4 C5 1.384(5) .
C4 H4 0.9500 .
C5 C6 1.387(4) .
C5 H5 0.9500 .
C6 H6 0.9500 .
C7 H7A 0.9900 .
C7 H7B 0.9900 .
C8 H8A 0.9900 .
C8 H8B 0.9900 .
C9 H9A 0.9900 .
C9 H9B 0.9900 .
C10 C11 1.515(5) .
C10 H10A 0.9800 .
C10 H10B 0.9800 .
C10 H10C 0.9800 .
C11 C12B 1.29(2) .
C11 C12A 1.550(8) .
C11 H11 1.0000 .
C12A H12A 0.9800 .
C12A H12B 0.9800 .
C12A H12C 0.9800 .
C12B H12D 0.9800 .
C12B H12E 0.9800 .
C12B H12F 0.9800 .
C13 C14 1.511(5) .
C13 H13A 0.9800 .
C13 H13B 0.9800 .
C13 H13C 0.9800 .
C14 C15B 1.355(14) .
C14 C15A 1.432(8) .
C14 H14 1.0000 .
C15A H15A 0.9800 .
C15A H15B 0.9800 .
C15A H15C 0.9800 .
C15B H15D 0.9800 .
C15B H15E 0.9800 .
C15B H15F 0.9800 .
C16 C17 1.526(4) .
C16 H16A 0.9800 .
C16 H16B 0.9800 .
C16 H16C 0.9800 .
C17 C18 1.536(4) .
C17 H17 1.0000 .
C18 H18A 0.9800 .
C18 H18B 0.9800 .
C18 H18C 0.9800 .
C19 C20 1.446(5) .
C19 H19A 0.9800 .
C19 H19B 0.9800 .
C19 H19C 0.9800 .
C20 C21 1.451(5) .
C20 H20 1.0000 .
C21 H21A 0.9800 .
C21 H21B 0.9800 .
C21 H21C 0.9800 .
C22 C23 1.518(4) .
C22 H22A 0.9800 .
C22 H22B 0.9800 .
C22 H22C 0.9800 .
C23 C24 1.529(5) .
C23 H23 1.0000 .
C24 H24A 0.9800 .
C24 H24B 0.9800 .
C24 H24C 0.9800 .
C25 C26 1.487(5) .
C25 H25A 0.9800 .
C25 H25B 0.9800 .
C25 H25C 0.9800 .
C26 C27 1.493(5) .
C26 H26 1.0000 .
C27 H27A 0.9800 .
C27 H27B 0.9800 .
C27 H27C 0.9800 .
Na1 O2 2.326(2) 2_575
Na1 O2 2.326(2) .
Na1 O1 2.357(2) .
Na1 O1 2.357(2) 2_575
Na1 O3 2.374(2) .
Na1 O3 2.374(2) 2_575
O1 C28 1.417(4) .
O1 C31 1.423(4) .
C28 C29 1.467(5) .
C28 H28A 0.9900 .
C28 H28B 0.9900 .
C29 C30 1.451(6) .
C29 H29A 0.9900 .
C29 H29B 0.9900 .
C30 C31 1.448(6) .
C30 H30A 0.9900 .
C30 H30B 0.9900 .
C31 H31A 0.9900 .
C31 H31B 0.9900 .
O2 C35 1.424(4) .
O2 C32 1.439(4) .
C32 C33 1.518(5) .
C32 H32A 0.9900 .
C32 H32B 0.9900 .
C33 C34 1.514(5) .
C33 H33A 0.9900 .
C33 H33B 0.9900 .
C34 C35 1.514(5) .
C34 H34A 0.9900 .
C34 H34B 0.9900 .
C35 H35A 0.9900 .
C35 H35B 0.9900 .
O3 C36 1.421(4) .
O3 C39 1.421(4) .
C36 C37 1.401(6) .
C36 H36A 0.9900 .
C36 H36B 0.9900 .
C37 C38 1.490(6) .
C37 H37A 0.9900 .
C37 H37B 0.9900 .
C38 C39 1.501(5) .
C38 H38A 0.9900 .
C38 H38B 0.9900 .
C39 H39A 0.9900 .
C39 H39B 0.9900 .
O4 C40 1.393(7) .
O4 C43 1.421(7) .
C40 C41 1.291(9) .
C40 H40A 0.9900 .
C40 H40B 0.9900 .
C41 C42 1.362(8) .
C41 H41A 0.9900 .
C41 H41B 0.9900 .
C42 C43 1.515(9) .
C42 H42A 0.9900 .
C42 H42B 0.9900 .
C43 H43A 0.9900 .
C43 H43B 0.9900 .
